data_1552663
loop_
_publ_author_name
'Ge, Zhan-Peng'
'Liu, Hong-Chun'
'Wang, Guo-Cai'
'Liu, Qun-Fang'
'Xu, Cheng-Hui'
'Ding, Jian'
'Fan, Yao-Yue'
'Yue, Jian-Min'

_publ_section_title
;
 17- nor-Cephalotane-Type Diterpenoids from Cephalotaxus fortunei.
;
_journal_issue 6
_journal_name_full 'Journal of natural products'
_journal_page_first 1565
_journal_page_last 1575
_journal_paper_doi 10.1021/acs.jnatprod.9b00059
_journal_volume 82
_journal_year 2019
_chemical_absolute_configuration ad
_chemical_formula_sum 'C19 H20 O4'
_chemical_formula_weight 312.35
_space_group_crystal_system orthorhombic
_space_group_IT_number 19
_space_group_name_Hall 'P 2ac 2ab'
_space_group_name_H-M_alt 'P 21 21 21'
_atom_sites_solution_hydrogens geom
_audit_creation_method SHELXL-2013
_cell_angle_alpha 90
_cell_angle_beta 90
_cell_angle_gamma 90
_cell_formula_units_Z 4
_cell_length_a 7.0950(2)
_cell_length_b 9.6876(2)
_cell_length_c 22.3117(5)
_cell_measurement_reflns_used 9815
_cell_measurement_temperature 296(2)
_cell_measurement_theta_max 140.020
_cell_measurement_theta_min 11.900
_cell_volume 1533.56(6)
_computing_cell_refinement 'Bruker SAINT'
_computing_data_collection 'Bruker APEX2'
_computing_data_reduction 'Bruker SAINT'
_computing_molecular_graphics 'Bruker SHELXTL'
_computing_publication_material 'Bruker SHELXTL'
_computing_structure_refinement 'SHELXL-2013 (Sheldrick, 2013)'
_computing_structure_solution 'SHELXS-97 (Sheldrick 2008)'
_diffrn_ambient_temperature 296(2)
_diffrn_measured_fraction_theta_full 0.979
_diffrn_measured_fraction_theta_max 0.994
_diffrn_measurement_device_type 'Bruker APEX-II CCD'
_diffrn_measurement_method '\f and \w scans'
_diffrn_radiation_type CuK\a
_diffrn_radiation_wavelength 1.54178
_diffrn_reflns_av_R_equivalents 0.0438
_diffrn_reflns_av_unetI/netI 0.0193
_diffrn_reflns_Laue_measured_fraction_full 0.979
_diffrn_reflns_Laue_measured_fraction_max 0.994
_diffrn_reflns_limit_h_max 8
_diffrn_reflns_limit_h_min -8
_diffrn_reflns_limit_k_max 11
_diffrn_reflns_limit_k_min -10
_diffrn_reflns_limit_l_max 24
_diffrn_reflns_limit_l_min -26
_diffrn_reflns_number 27589
_diffrn_reflns_point_group_measured_fraction_full 0.980
_diffrn_reflns_point_group_measured_fraction_max 0.996
_diffrn_reflns_theta_full 67.679
_diffrn_reflns_theta_max 66.979
_diffrn_reflns_theta_min 6.547
_exptl_absorpt_coefficient_mu 0.766
_exptl_absorpt_correction_T_max 0.7456
_exptl_absorpt_correction_T_min 0.6462
_exptl_absorpt_correction_type multi-scan
_exptl_absorpt_process_details sadabs
_exptl_crystal_colour colorless
_exptl_crystal_density_diffrn 1.353
_exptl_crystal_description prismatic
_exptl_crystal_F_000 664
_exptl_crystal_size_max 0.200
_exptl_crystal_size_mid 0.170
_exptl_crystal_size_min 0.120
_refine_diff_density_max 0.123
_refine_diff_density_min -0.103
_refine_diff_density_rms 0.024
_refine_ls_abs_structure_details
; 
 Flack x determined using 1050 quotients [(I+)-(I-)]/[(I+)+(I-)] 
 (Parsons and Flack (2004), Acta Cryst. A60, s61). 
;
_refine_ls_abs_structure_Flack -0.04(6)
_refine_ls_extinction_coef 0.0071(18)
_refine_ls_extinction_expression Fc^*^=kFc[1+0.001xFc^2^\l^3^/sin(2\q)]^-1/4^
_refine_ls_extinction_method SHELXL
_refine_ls_goodness_of_fit_ref 1.052
_refine_ls_hydrogen_treatment constr
_refine_ls_matrix_type full
_refine_ls_number_parameters 212
_refine_ls_number_reflns 2731
_refine_ls_number_restraints 0
_refine_ls_restrained_S_all 1.052
_refine_ls_R_factor_all 0.0345
_refine_ls_R_factor_gt 0.0329
_refine_ls_shift/su_max 0.000
_refine_ls_shift/su_mean 0.000
_refine_ls_structure_factor_coef Fsqd
_refine_ls_weighting_details 'w=1/[\s^2^(Fo^2^)+(0.0518P)^2^+0.1587P] where P=(Fo^2^+2Fc^2^)/3'
_refine_ls_weighting_scheme calc
_refine_ls_wR_factor_gt 0.0892
_refine_ls_wR_factor_ref 0.0910
_reflns_Friedel_coverage 0.709
_reflns_Friedel_fraction_full 0.982
_reflns_Friedel_fraction_max 0.999
_reflns_number_gt 2620
_reflns_number_total 2731
_reflns_threshold_expression 'I > 2\s(I)'
_cod_data_source_file np9b00059_si_002.cif
_cod_data_source_block cu_d8v18103_0m
_cod_database_code 1552663
_shelx_space_group_comment
; 
The symmetry employed for this shelxl refinement is uniquely defined 
by the following loop, which should always be used as a source of 
symmetry information in preference to the above space-group names. 
They are only intended as comments. 
;
_shelx_estimated_absorpt_t_min 0.862
_shelx_estimated_absorpt_t_max 0.914
_shelxl_version_number 2013-4

loop_
_space_group_symop_operation_xyz
'x, y, z'
'-x+1/2, -y, z+1/2'
'-x, y+1/2, -z+1/2'
'x+1/2, -y+1/2, -z'

loop_
_atom_site_label
_atom_site_type_symbol
_atom_site_fract_x
_atom_site_fract_y
_atom_site_fract_z
_atom_site_U_iso_or_equiv
_atom_site_adp_type
_atom_site_occupancy
_atom_site_site_symmetry_order
_atom_site_calc_flag
_atom_site_refinement_flags_posn
_atom_site_refinement_flags_adp
O1 O 0.8543(4) 0.5579(3) 0.21925(8) 0.1020(8) Uani 1 1 d . .
O2 O 0.8169(3) 0.7043(2) 0.29391(8) 0.0817(6) Uani 1 1 d . .
O3 O 0.7936(3) 0.05102(19) 0.54347(9) 0.0752(5) Uani 1 1 d . .
O4 O 1.0514(3) 0.65412(17) 0.49253(8) 0.0664(5) Uani 1 1 d . .
H4 H 1.1397 0.6065 0.4809 0.100 Uiso 1 1 calc R U
C1 C 0.9124(4) 0.6281(2) 0.39181(10) 0.0566(6) Uani 1 1 d . .
H1 H 1.0379 0.6654 0.3832 0.068 Uiso 1 1 calc R U
C2 C 0.7651(5) 0.7111(2) 0.35760(10) 0.0690(7) Uani 1 1 d . .
H2 H 0.7685 0.8074 0.3710 0.083 Uiso 1 1 calc R U
C3 C 0.5681(4) 0.6563(3) 0.36372(12) 0.0702(7) Uani 1 1 d . .
H3A H 0.4811 0.7158 0.3424 0.084 Uiso 1 1 calc R U
H3B H 0.5320 0.6552 0.4057 0.084 Uiso 1 1 calc R U
C4 C 0.5576(3) 0.5090(2) 0.33797(10) 0.0568(5) Uani 1 1 d . .
H4A H 0.5218 0.4463 0.3705 0.068 Uiso 1 1 calc R U
C5 C 0.7575(3) 0.4678(2) 0.31619(9) 0.0525(5) Uani 1 1 d . .
C6 C 0.7725(4) 0.3193(3) 0.29382(10) 0.0677(6) Uani 1 1 d . .
H6A H 0.6803 0.3047 0.2623 0.081 Uiso 1 1 calc R U
H6B H 0.8966 0.3050 0.2767 0.081 Uiso 1 1 calc R U
C7 C 0.7402(5) 0.2148(3) 0.34320(11) 0.0793(8) Uani 1 1 d . .
H7A H 0.8145 0.1337 0.3336 0.095 Uiso 1 1 calc R U
H7B H 0.6088 0.1874 0.3415 0.095 Uiso 1 1 calc R U
C8 C 0.7837(3) 0.2537(2) 0.40800(9) 0.0514(5) Uani 1 1 d . .
C9 C 0.8366(3) 0.3938(2) 0.42010(9) 0.0460(5) Uani 1 1 d . .
C10 C 0.8998(3) 0.4802(2) 0.36818(9) 0.0500(5) Uani 1 1 d . .
H10 H 1.0245 0.4495 0.3548 0.060 Uiso 1 1 calc R U
C11 C 0.8283(3) 0.4687(2) 0.47178(9) 0.0474(5) Uani 1 1 d . .
C12 C 0.7774(3) 0.4225(2) 0.53067(9) 0.0541(5) Uani 1 1 d . .
C13 C 0.7641(3) 0.2888(2) 0.54789(10) 0.0576(5) Uani 1 1 d . .
H13 H 0.7399 0.2770 0.5885 0.069 Uiso 1 1 calc R U
C14 C 0.7807(3) 0.1611(2) 0.51485(10) 0.0557(5) Uani 1 1 d . .
C15 C 0.7626(3) 0.1544(2) 0.45026(11) 0.0570(5) Uani 1 1 d . .
H15 H 0.7313 0.0677 0.4353 0.068 Uiso 1 1 calc R U
C16 C 0.7419(5) 0.5321(3) 0.57737(11) 0.0822(9) Uani 1 1 d . .
H16A H 0.7009 0.4893 0.6139 0.123 Uiso 1 1 calc R U
H16B H 0.6462 0.5942 0.5633 0.123 Uiso 1 1 calc R U
H16C H 0.8562 0.5826 0.5846 0.123 Uiso 1 1 calc R U
C18 C 0.8135(4) 0.5752(3) 0.27087(10) 0.0708(7) Uani 1 1 d . .
C19 C 0.4091(4) 0.4972(3) 0.28850(13) 0.0811(8) Uani 1 1 d . .
H19A H 0.2915 0.5337 0.3027 0.122 Uiso 1 1 calc R U
H19B H 0.3932 0.4020 0.2777 0.122 Uiso 1 1 calc R U
H19C H 0.4496 0.5487 0.2540 0.122 Uiso 1 1 calc R U
C20 C 0.8853(3) 0.6180(2) 0.46024(9) 0.0538(5) Uani 1 1 d . .
H20 H 0.7822 0.6791 0.4724 0.065 Uiso 1 1 calc R U

loop_
_atom_site_aniso_label
_atom_site_aniso_U_11
_atom_site_aniso_U_22
_atom_site_aniso_U_33
_atom_site_aniso_U_23
_atom_site_aniso_U_13
_atom_site_aniso_U_12
O1 0.135(2) 0.1273(18) 0.0432(9) 0.0032(10) 0.0195(11) -0.0343(16)
O2 0.1202(16) 0.0733(11) 0.0515(9) 0.0149(8) 0.0025(10) -0.0224(11)
O3 0.0775(12) 0.0654(10) 0.0829(12) 0.0230(9) -0.0164(9) -0.0016(9)
O4 0.0786(11) 0.0555(9) 0.0650(10) -0.0107(7) -0.0114(8) -0.0113(8)
C1 0.0656(13) 0.0532(12) 0.0511(12) -0.0017(9) 0.0059(10) -0.0124(10)
C2 0.105(2) 0.0502(12) 0.0515(12) 0.0028(9) -0.0004(13) -0.0029(13)
C3 0.0817(17) 0.0696(15) 0.0592(13) -0.0001(12) -0.0048(13) 0.0220(14)
C4 0.0564(12) 0.0658(14) 0.0481(11) 0.0081(10) 0.0015(9) 0.0020(10)
C5 0.0602(12) 0.0593(12) 0.0381(10) -0.0036(8) 0.0052(9) -0.0050(10)
C6 0.0838(17) 0.0711(15) 0.0481(12) -0.0148(11) 0.0000(12) -0.0004(13)
C7 0.122(2) 0.0580(13) 0.0585(14) -0.0136(11) -0.0019(15) -0.0072(15)
C8 0.0512(11) 0.0491(10) 0.0541(11) -0.0072(9) -0.0002(9) 0.0009(9)
C9 0.0445(10) 0.0489(10) 0.0447(10) -0.0024(8) 0.0016(8) 0.0006(8)
C10 0.0498(11) 0.0552(11) 0.0451(10) -0.0039(9) 0.0079(9) -0.0045(9)
C11 0.0492(10) 0.0500(11) 0.0430(10) -0.0019(8) -0.0009(8) 0.0006(8)
C12 0.0556(12) 0.0628(13) 0.0440(10) 0.0001(9) 0.0000(9) -0.0009(10)
C13 0.0562(12) 0.0691(13) 0.0476(11) 0.0093(10) -0.0018(9) -0.0054(11)
C14 0.0447(11) 0.0600(12) 0.0624(12) 0.0128(10) -0.0076(9) -0.0040(10)
C15 0.0562(12) 0.0477(10) 0.0673(13) -0.0019(10) -0.0037(11) -0.0025(10)
C16 0.121(2) 0.0799(17) 0.0461(12) -0.0074(11) 0.0163(15) 0.0035(17)
C18 0.0838(17) 0.0842(18) 0.0443(12) 0.0039(11) 0.0053(11) -0.0189(15)
C19 0.0710(16) 0.096(2) 0.0760(16) 0.0097(16) -0.0165(14) -0.0004(15)
C20 0.0648(13) 0.0486(11) 0.0480(11) -0.0062(9) -0.0017(10) -0.0013(10)

loop_
_atom_type_symbol
_atom_type_description
_atom_type_scat_dispersion_real
_atom_type_scat_dispersion_imag
_atom_type_scat_source
C C 0.0181 0.0091 'International Tables Vol C Tables 4.2.6.8 and 6.1.1.4'
H H 0.0000 0.0000 'International Tables Vol C Tables 4.2.6.8 and 6.1.1.4'
O O 0.0492 0.0322 'International Tables Vol C Tables 4.2.6.8 and 6.1.1.4'

loop_
_geom_angle_atom_site_label_1
_geom_angle_atom_site_label_2
_geom_angle_atom_site_label_3
_geom_angle
C18 O2 C2 113.88(18)
C20 O4 H4 109.5
C2 C1 C10 106.37(19)
C2 C1 C20 116.4(2)
C10 C1 C20 105.93(17)
C2 C1 H1 109.3
C10 C1 H1 109.3
C20 C1 H1 109.3
O2 C2 C3 107.8(2)
O2 C2 C1 106.8(2)
C3 C2 C1 113.96(19)
O2 C2 H2 109.4
C3 C2 H2 109.4
C1 C2 H2 109.4
C2 C3 C4 109.8(2)
C2 C3 H3A 109.7
C4 C3 H3A 109.7
C2 C3 H3B 109.7
C4 C3 H3B 109.7
H3A C3 H3B 108.2
C19 C4 C3 111.8(2)
C19 C4 C5 112.6(2)
C3 C4 C5 108.1(2)
C19 C4 H4A 108.1
C3 C4 H4A 108.1
C5 C4 H4A 108.1
C18 C5 C6 114.42(19)
C18 C5 C10 106.19(18)
C6 C5 C10 105.85(19)
C18 C5 C4 105.9(2)
C6 C5 C4 114.1(2)
C10 C5 C4 110.06(16)
C7 C6 C5 112.46(18)
C7 C6 H6A 109.1
C5 C6 H6A 109.1
C7 C6 H6B 109.1
C5 C6 H6B 109.1
H6A C6 H6B 107.8
C6 C7 C8 119.6(2)
C6 C7 H7A 107.4
C8 C7 H7A 107.4
C6 C7 H7B 107.4
C8 C7 H7B 107.4
H7A C7 H7B 107.0
C15 C8 C9 124.7(2)
C15 C8 C7 117.5(2)
C9 C8 C7 117.73(19)
C11 C9 C8 130.7(2)
C11 C9 C10 111.70(18)
C8 C9 C10 117.48(18)
C9 C10 C1 105.91(16)
C9 C10 C5 110.01(17)
C1 C10 C5 111.71(18)
C9 C10 H10 109.7
C1 C10 H10 109.7
C5 C10 H10 109.7
C9 C11 C12 128.3(2)
C9 C11 C20 110.53(18)
C12 C11 C20 121.18(18)
C13 C12 C11 125.1(2)
C13 C12 C16 117.7(2)
C11 C12 C16 117.1(2)
C12 C13 C14 132.0(2)
C12 C13 H13 114.0
C14 C13 H13 114.0
O3 C14 C13 118.5(2)
O3 C14 C15 118.5(2)
C13 C14 C15 122.61(19)
C8 C15 C14 130.6(2)
C8 C15 H15 114.7
C14 C15 H15 114.7
C12 C16 H16A 109.5
C12 C16 H16B 109.5
H16A C16 H16B 109.5
C12 C16 H16C 109.5
H16A C16 H16C 109.5
H16B C16 H16C 109.5
O1 C18 O2 119.3(2)
O1 C18 C5 127.8(3)
O2 C18 C5 112.87(19)
C4 C19 H19A 109.5
C4 C19 H19B 109.5
H19A C19 H19B 109.5
C4 C19 H19C 109.5
H19A C19 H19C 109.5
H19B C19 H19C 109.5
O4 C20 C11 111.56(18)
O4 C20 C1 112.44(19)
C11 C20 C1 105.11(16)
O4 C20 H20 109.2
C11 C20 H20 109.2
C1 C20 H20 109.2

loop_
_geom_bond_atom_site_label_1
_geom_bond_atom_site_label_2
_geom_bond_distance
O1 C18 1.199(3)
O2 C18 1.352(3)
O2 C2 1.470(3)
O3 C14 1.246(3)
O4 C20 1.425(3)
O4 H4 0.8200
C1 C2 1.524(4)
C1 C10 1.529(3)
C1 C20 1.542(3)
C1 H1 0.9800
C2 C3 1.501(4)
C2 H2 0.9800
C3 C4 1.540(3)
C3 H3A 0.9700
C3 H3B 0.9700
C4 C19 1.530(3)
C4 C5 1.551(3)
C4 H4A 0.9800
C5 C18 1.504(3)
C5 C6 1.526(3)
C5 C10 1.543(3)
C6 C7 1.514(4)
C6 H6A 0.9700
C6 H6B 0.9700
C7 C8 1.525(3)
C7 H7A 0.9700
C7 H7B 0.9700
C8 C15 1.355(3)
C8 C9 1.434(3)
C9 C11 1.364(3)
C9 C10 1.498(3)
C10 H10 0.9800
C11 C12 1.434(3)
C11 C20 1.523(3)
C12 C13 1.355(3)
C12 C16 1.509(3)
C13 C14 1.445(3)
C13 H13 0.9300
C14 C15 1.448(3)
C15 H15 0.9300
C16 H16A 0.9600
C16 H16B 0.9600
C16 H16C 0.9600
C19 H19A 0.9600
C19 H19B 0.9600
C19 H19C 0.9600
C20 H20 0.9800

loop_
_geom_torsion_atom_site_label_1
_geom_torsion_atom_site_label_2
_geom_torsion_atom_site_label_3
_geom_torsion_atom_site_label_4
_geom_torsion
C18 O2 C2 C3 -60.2(3)
C18 O2 C2 C1 62.6(3)
C10 C1 C2 O2 -61.2(2)
C20 C1 C2 O2 -178.90(18)
C10 C1 C2 C3 57.7(3)
C20 C1 C2 C3 -60.0(3)
O2 C2 C3 C4 56.5(2)
C1 C2 C3 C4 -61.8(3)
C2 C3 C4 C19 -123.0(2)
C2 C3 C4 C5 1.5(3)
C19 C4 C5 C18 66.3(2)
C3 C4 C5 C18 -57.7(2)
C19 C4 C5 C6 -60.5(3)
C3 C4 C5 C6 175.48(18)
C19 C4 C5 C10 -179.3(2)
C3 C4 C5 C10 56.7(2)
C18 C5 C6 C7 172.3(3)
C10 C5 C6 C7 55.7(3)
C4 C5 C6 C7 -65.5(3)
C5 C6 C7 C8 -26.8(4)
C6 C7 C8 C15 -176.4(3)
C6 C7 C8 C9 6.0(4)
C15 C8 C9 C11 -19.8(4)
C7 C8 C9 C11 157.6(3)
C15 C8 C9 C10 165.1(2)
C7 C8 C9 C10 -17.4(3)
C11 C9 C10 C1 -5.9(2)
C8 C9 C10 C1 170.1(2)
C11 C9 C10 C5 -126.75(19)
C8 C9 C10 C5 49.2(2)
C2 C1 C10 C9 -115.65(19)
C20 C1 C10 C9 8.8(2)
C2 C1 C10 C5 4.1(2)
C20 C1 C10 C5 128.53(19)
C18 C5 C10 C9 170.51(19)
C6 C5 C10 C9 -67.5(2)
C4 C5 C10 C9 56.3(2)
C18 C5 C10 C1 53.2(2)
C6 C5 C10 C1 175.20(18)
C4 C5 C10 C1 -61.0(2)
C8 C9 C11 C12 5.8(4)
C10 C9 C11 C12 -178.9(2)
C8 C9 C11 C20 -175.0(2)
C10 C9 C11 C20 0.3(3)
C9 C11 C12 C13 14.0(4)
C20 C11 C12 C13 -165.1(2)
C9 C11 C12 C16 -168.0(3)
C20 C11 C12 C16 12.8(3)
C11 C12 C13 C14 -5.2(4)
C16 C12 C13 C14 176.9(3)
C12 C13 C14 O3 168.1(3)
C12 C13 C14 C15 -18.7(4)
C9 C8 C15 C14 1.8(4)
C7 C8 C15 C14 -175.6(3)
O3 C14 C15 C8 -165.1(2)
C13 C14 C15 C8 21.7(4)
C2 O2 C18 O1 -179.7(3)
C2 O2 C18 C5 -0.1(3)
C6 C5 C18 O1 5.8(4)
C10 C5 C18 O1 122.2(3)
C4 C5 C18 O1 -120.8(3)
C6 C5 C18 O2 -173.7(2)
C10 C5 C18 O2 -57.3(3)
C4 C5 C18 O2 59.7(3)
C9 C11 C20 O4 -116.9(2)
C12 C11 C20 O4 62.4(3)
C9 C11 C20 C1 5.3(2)
C12 C11 C20 C1 -175.4(2)
C2 C1 C20 O4 -129.0(2)
C10 C1 C20 O4 113.0(2)
C2 C1 C20 C11 109.4(2)
C10 C1 C20 C11 -8.5(2)
